data_4068944
loop_
_publ_author_name
'Baker, Murray V.'
'Brown, David H.'
'Haque, Rosenani A.'
'Simpson, Peter V.'
'Skelton, Brian W.'
'White, Allan H.'
'Williams, Charlotte C.'

_publ_section_title
;
 Mercury Complexes of N-Heterocyclic Carbenes Derived from
 Imidazolium-Linked Cyclophanes: Synthesis, Structure, and Reactivity
;
_journal_issue 13
_journal_name_full Organometallics
_journal_page_first 3793
_journal_paper_doi 10.1021/om8011745
_journal_volume 28
_journal_year 2009
_chemical_formula_moiety 'C40 H60 Br4 Hg2 N12, 6(C2 H6 O1 S1)'
_chemical_formula_sum 'C52 H72 Br4 Hg2 N12 O6 S6'
_chemical_formula_weight 1874.4
_chemical_name_systematic
;
 ?
;
_space_group_IT_number 15
_symmetry_cell_setting monoclinic
_symmetry_space_group_name_Hall '-C 2yc'
_symmetry_space_group_name_H-M 'C 1 2/c 1'
_atom_sites_solution_hydrogens geom
_atom_sites_solution_primary direct
_atom_sites_solution_secondary difmap
_audit_creation_date 2008-10-16T10:40:58-00:00
_audit_creation_method 'WinGX routine CIF_UPDATE'
_cell_angle_alpha 90
_cell_angle_beta 101.015(2)
_cell_angle_gamma 90
_cell_formula_units_Z 4
_cell_length_a 26.397(3)
_cell_length_b 16.474(2)
_cell_length_c 16.159(2)
_cell_measurement_reflns_used 7485
_cell_measurement_temperature 150(2)
_cell_measurement_theta_max 28.3
_cell_measurement_theta_min 2.2
_cell_volume 6897.5(14)
_computing_cell_refinement 'Siemens SAINT (Siemens, 1995)'
_computing_data_reduction 'xtal ADDREF SORTRF'
_computing_molecular_graphics xtal
_computing_publication_material WinGX
_computing_structure_refinement 'SHELXL-97 (Sheldrick, 1997)'
_computing_structure_solution xtal
_diffrn_ambient_temperature 150(2)
_diffrn_measured_fraction_theta_full 0.997
_diffrn_measured_fraction_theta_max 0.919
_diffrn_measurement_device_type
;
Bruker SMART CCD diffractometer
;
_diffrn_measurement_method '\w scans'
_diffrn_radiation_monochromator graphite
_diffrn_radiation_type MoK\a
_diffrn_radiation_wavelength 0.71073
_diffrn_reflns_av_R_equivalents 0.054
_diffrn_reflns_av_unetI/netI 0.0639
_diffrn_reflns_limit_h_max 35
_diffrn_reflns_limit_h_min -35
_diffrn_reflns_limit_k_max 22
_diffrn_reflns_limit_k_min -22
_diffrn_reflns_limit_l_max 22
_diffrn_reflns_limit_l_min -22
_diffrn_reflns_number 33770
_diffrn_reflns_theta_full 28
_diffrn_reflns_theta_max 29.41
_diffrn_reflns_theta_min 1.46
_exptl_absorpt_coefficient_mu 6.998
_exptl_absorpt_correction_T_max .67
_exptl_absorpt_correction_T_min .53
_exptl_absorpt_correction_type multi-scan
_exptl_absorpt_process_details
;
 SADABS; Sheldrick, 1996
;
_exptl_crystal_colour colourless
_exptl_crystal_density_diffrn 1.805
_exptl_crystal_density_method 'not measured'
_exptl_crystal_description prism
_exptl_crystal_F_000 3648
_exptl_crystal_size_max .17
_exptl_crystal_size_mid .14
_exptl_crystal_size_min .12
_refine_diff_density_max 3.636
_refine_diff_density_min -1.507
_refine_diff_density_rms 0.206
_refine_ls_extinction_method none
_refine_ls_goodness_of_fit_ref 1.038
_refine_ls_hydrogen_treatment constr
_refine_ls_matrix_type full
_refine_ls_number_parameters 364
_refine_ls_number_reflns 8769
_refine_ls_number_restraints 13
_refine_ls_restrained_S_all 1.042
_refine_ls_R_factor_all 0.0945
_refine_ls_R_factor_gt 0.0576
_refine_ls_shift/su_max 0.035
_refine_ls_shift/su_mean 0.001
_refine_ls_structure_factor_coef Fsqd
_refine_ls_weighting_details 'calc w=1/[\s^2^(Fo^2^)+(0.0967P)^2^+0.0000P] where P=(Fo^2^+2Fc^2^)/3'
_refine_ls_weighting_scheme calc
_refine_ls_wR_factor_gt 0.155
_refine_ls_wR_factor_ref 0.1653
_reflns_number_gt 5690
_reflns_number_total 8769
_reflns_threshold_expression I>2sigma(I)
_cod_data_source_file om8011745_si_001.cif
_cod_data_source_block cw443v
_cod_original_sg_symbol_Hall -c_2yc
_cod_original_sg_symbol_H-M C_1_2/c_1
_cod_database_code 4068944

loop_
_symmetry_equiv_pos_as_xyz
'x, y, z'
'-x, y, -z+1/2'
'x+1/2, y+1/2, z'
'-x+1/2, y+1/2, -z+1/2'
'-x, -y, -z'
'x, -y, z-1/2'
'-x+1/2, -y+1/2, -z'
'x+1/2, -y+1/2, z-1/2'

loop_
_atom_site_label
_atom_site_type_symbol
_atom_site_fract_x
_atom_site_fract_y
_atom_site_fract_z
_atom_site_U_iso_or_equiv
_atom_site_adp_type
_atom_site_occupancy
_atom_site_symmetry_multiplicity
_atom_site_calc_flag
_atom_site_refinement_flags
_atom_site_disorder_assembly
_atom_site_disorder_group
Hg Hg 0.285610(9) 0.084893(13) 0.034644(13) 0.03274(6) Uani 1 1 d . . .
Br1 Br 0.26364(3) -0.06979(3) -0.04427(4) 0.04174(16) Uani 1 1 d . . .
Br2 Br 0.36584(3) 0.00272(4) 0.16276(4) 0.04170(16) Uani 1 1 d . . .
C1 C 0.1549(3) 0.0347(4) 0.0097(4) 0.0482(19) Uani 1 1 d . . .
H1A H 0.1216 0.0098 0.0156 0.058 Uiso 1 1 calc R . .
H1B H 0.1764 -0.0083 -0.0088 0.058 Uiso 1 1 calc R . .
C11 C 0.1447(3) 0.0985(4) -0.0566(4) 0.0416(17) Uani 1 1 d . . .
N12 N 0.12921(19) 0.1723(3) -0.0343(3) 0.0389(13) Uani 1 1 d . . .
C13 C 0.1173(3) 0.2284(4) -0.0941(4) 0.0440(17) Uani 1 1 d . . .
C14 C 0.1187(3) 0.2135(5) -0.1787(4) 0.0495(19) Uani 1 1 d . . .
H14 H 0.1088 0.2543 -0.2202 0.059 Uiso 1 1 calc R . .
C15 C 0.1348(3) 0.1390(5) -0.2004(4) 0.061(2) Uani 1 1 d . . .
H15 H 0.1361 0.1274 -0.2576 0.073 Uiso 1 1 calc R . .
C16 C 0.1494(2) 0.0790(5) -0.1376(4) 0.0519(19) Uani 1 1 d . . .
H16 H 0.1618 0.0275 -0.1509 0.062 Uiso 1 1 calc R . .
C2 C 0.2847(2) 0.1438(3) 0.2426(3) 0.0378(16) Uani 1 1 d . . .
H2A H 0.3118 0.1438 0.2078 0.045 Uiso 1 1 calc R . .
H2B H 0.2965 0.108 0.2917 0.045 Uiso 1 1 calc R . .
N21 N 0.1807(2) 0.0647(3) 0.0921(3) 0.0363(13) Uani 1 1 d . . .
C22 C 0.2292(2) 0.0883(3) 0.1110(3) 0.0277(12) Uani 1 1 d . . .
N23 N 0.23732(19) 0.1111(3) 0.1931(3) 0.0323(12) Uani 1 1 d . . .
C24 C 0.1930(2) 0.1004(4) 0.2243(4) 0.0421(16) Uani 1 1 d . . .
H24 H 0.1885 0.1107 0.2803 0.05 Uiso 1 1 calc R . .
C25 C 0.1575(3) 0.0726(4) 0.1608(4) 0.0408(16) Uani 1 1 d . . .
H25 H 0.1225 0.0605 0.1627 0.049 Uiso 1 1 calc R . .
C3 C 0.2140(3) 0.4141(3) 0.1852(3) 0.0393(15) Uani 1 1 d . . .
H3A H 0.2004 0.4574 0.2175 0.047 Uiso 1 1 calc R . .
H3B H 0.2374 0.44 0.1519 0.047 Uiso 1 1 calc R . .
C31 C 0.2442(2) 0.3562(3) 0.2453(3) 0.0352(14) Uani 1 1 d . . .
N32 N 0.2494(2) 0.2796(3) 0.2182(3) 0.0372(13) Uani 1 1 d . . .
C33 C 0.2783(2) 0.2285(3) 0.2733(3) 0.0323(14) Uani 1 1 d . . .
C34 C 0.3029(3) 0.2513(4) 0.3527(4) 0.0420(17) Uani 1 1 d . . .
H34 H 0.3242 0.2139 0.3883 0.05 Uiso 1 1 calc R . .
C35 C 0.2961(3) 0.3301(4) 0.3801(4) 0.0429(17) Uani 1 1 d . . .
H35 H 0.3122 0.3471 0.4351 0.051 Uiso 1 1 calc R . .
C36 C 0.2657(3) 0.3825(3) 0.3261(4) 0.0457(18) Uani 1 1 d . . .
H36 H 0.2595 0.436 0.3437 0.055 Uiso 1 1 calc R . .
C4 C 0.0978(2) 0.3069(4) -0.0684(4) 0.0461(18) Uani 1 1 d . . .
H4A H 0.1051 0.3495 -0.1077 0.055 Uiso 1 1 calc R . .
H4B H 0.0599 0.3032 -0.0741 0.055 Uiso 1 1 calc R . .
N41 N 0.1714(2) 0.3775(3) 0.1278(3) 0.0409(13) Uani 1 1 d . . .
C42 C 0.1662(2) 0.3698(3) 0.0430(3) 0.0360(15) Uani 1 1 d . . .
N43 N 0.12032(19) 0.3321(3) 0.0187(3) 0.0394(13) Uani 1 1 d . . .
C44 C 0.0990(3) 0.3164(5) 0.0876(5) 0.058(2) Uani 1 1 d . . .
H44 H 0.0668 0.2904 0.087 0.07 Uiso 1 1 calc R . .
C45 C 0.1305(3) 0.3434(4) 0.1549(4) 0.0529(19) Uani 1 1 d . . .
H45 H 0.1257 0.3398 0.2116 0.064 Uiso 1 1 calc R . .
C101 C 0.4072(4) -0.0477(6) -0.0718(8) 0.106(4) Uani 1 1 d . . .
H10A H 0.3886 -0.0794 -0.0358 0.159 Uiso 1 1 calc R . .
H10B H 0.3829 -0.0292 -0.1218 0.159 Uiso 1 1 calc R . .
H10C H 0.4235 -0.0006 -0.0404 0.159 Uiso 1 1 calc R . .
C102 C 0.4841(6) -0.0159(9) -0.1461(7) 0.151(5) Uiso 1 1 d . . .
H10D H 0.502 0.0177 -0.0995 0.227 Uiso 1 1 calc R . .
H10E H 0.4571 0.0163 -0.1816 0.227 Uiso 1 1 calc R . .
H10F H 0.5088 -0.0349 -0.1799 0.227 Uiso 1 1 calc R . .
S1 S 0.45345(12) -0.1068(2) -0.1020(2) 0.1330(12) Uani 1 1 d . . .
O1 O 0.4872(3) -0.1392(7) -0.0266(5) 0.142(4) Uani 1 1 d . . .
C201 C 0.4334(4) 0.2077(7) -0.3533(6) 0.112(4) Uani 1 1 d . . .
H20A H 0.4237 0.2155 -0.2982 0.167 Uiso 1 1 calc R . .
H20B H 0.4666 0.2342 -0.3534 0.167 Uiso 1 1 calc R . .
H20C H 0.4364 0.1495 -0.364 0.167 Uiso 1 1 calc R . .
C202 C 0.3307(3) 0.2318(5) -0.3918(5) 0.063(2) Uani 1 1 d . . .
H20D H 0.321 0.1746 -0.4008 0.094 Uiso 1 1 calc R . .
H20E H 0.3021 0.2663 -0.4194 0.094 Uiso 1 1 calc R . .
H20F H 0.3382 0.2434 -0.3312 0.094 Uiso 1 1 calc R . .
S2 S 0.38481(11) 0.2514(3) -0.43431(19) 0.1440(15) Uani 1 1 d . . .
O2 O 0.3924(6) 0.3548(10) -0.4016(10) 0.236(6) Uiso 1 1 d . . .
C301 C 0.5055(9) 0.3543(15) 0.0018(12) 0.126(9) Uiso 0.5 1 d PD A 1
H30A H 0.4739 0.386 -0.0005 0.189 Uiso 0.5 1 calc PR A 1
H30B H 0.4971 0.2963 -0.0005 0.189 Uiso 0.5 1 calc PR A 1
H30C H 0.5215 0.3686 -0.0462 0.189 Uiso 0.5 1 calc PR A 1
C302 C 0.5122(11) 0.3347(17) 0.1668(15) 0.195(15) Uiso 0.5 1 d PD A 1
H30D H 0.5335 0.299 0.2079 0.292 Uiso 0.5 1 calc PR A 1
H30E H 0.4838 0.3033 0.1337 0.292 Uiso 0.5 1 calc PR A 1
H30F H 0.498 0.3785 0.1966 0.292 Uiso 0.5 1 calc PR A 1
S3 S 0.5501(3) 0.3763(5) 0.0993(5) 0.123(2) Uiso 0.5 1 d PD A 1
O3 O 0.5380(11) 0.4756(12) 0.1123(17) 0.235(13) Uiso 0.5 1 d PD A 1
C303 C 0.4923(11) 0.3886(18) -0.0225(13) 0.147(12) Uiso 0.5 1 d PD B 2
H30G H 0.4819 0.44 -0.0515 0.221 Uiso 0.5 1 calc PR B 2
H30H H 0.4659 0.3473 -0.0414 0.221 Uiso 0.5 1 calc PR B 2
H30I H 0.5253 0.3708 -0.0357 0.221 Uiso 0.5 1 calc PR B 2
C304 C 0.4716(10) 0.4890(16) 0.1026(19) 0.204(16) Uiso 0.5 1 d PD B 2
H30J H 0.4903 0.5166 0.1531 0.306 Uiso 0.5 1 calc PR B 2
H30K H 0.4358 0.4793 0.1087 0.306 Uiso 0.5 1 calc PR B 2
H30L H 0.4719 0.5232 0.053 0.306 Uiso 0.5 1 calc PR B 2
S3' S 0.4994(4) 0.4030(6) 0.0911(7) 0.181(4) Uiso 0.5 1 d PD B 2
O3' O 0.5581(6) 0.4471(12) 0.1152(11) 0.129(6) Uiso 0.5 1 d PD B 2

loop_
_atom_site_aniso_label
_atom_site_aniso_U_11
_atom_site_aniso_U_22
_atom_site_aniso_U_33
_atom_site_aniso_U_23
_atom_site_aniso_U_13
_atom_site_aniso_U_12
Hg 0.05159(12) 0.02660(10) 0.02243(9) 0.00146(8) 0.01315(8) 0.00437(10)
Br1 0.0709(4) 0.0286(3) 0.0283(3) 0.0001(2) 0.0159(3) 0.0034(3)
Br2 0.0554(4) 0.0359(3) 0.0343(3) 0.0077(2) 0.0098(3) 0.0074(3)
C1 0.063(4) 0.037(3) 0.038(3) -0.012(3) -0.008(3) 0.012(3)
C11 0.053(4) 0.044(3) 0.026(3) -0.002(3) 0.005(3) 0.007(3)
N12 0.049(3) 0.038(3) 0.030(2) 0.004(2) 0.008(2) 0.008(2)
C13 0.049(4) 0.047(4) 0.035(3) 0.013(3) 0.006(3) 0.003(3)
C14 0.048(4) 0.066(4) 0.035(3) 0.012(3) 0.009(3) 0.011(3)
C15 0.069(5) 0.091(6) 0.025(3) -0.001(3) 0.015(3) 0.016(4)
C16 0.043(3) 0.073(5) 0.048(3) -0.009(3) 0.031(3) 0.016(3)
C2 0.059(4) 0.026(3) 0.027(3) 0.006(2) 0.006(3) 0.005(3)
N21 0.056(3) 0.026(2) 0.028(2) 0.0013(19) 0.008(2) 0.003(2)
C22 0.045(3) 0.017(2) 0.024(2) 0.0049(19) 0.011(2) 0.005(2)
N23 0.044(3) 0.024(2) 0.029(2) 0.0035(19) 0.009(2) 0.004(2)
C24 0.060(4) 0.036(3) 0.037(3) -0.006(2) 0.027(3) -0.003(3)
C25 0.051(3) 0.037(3) 0.038(3) -0.004(3) 0.019(3) -0.006(3)
C3 0.074(4) 0.026(3) 0.021(2) 0.000(2) 0.015(3) 0.001(3)
C31 0.058(3) 0.023(3) 0.029(3) 0.002(2) 0.019(3) 0.004(3)
N32 0.062(3) 0.028(2) 0.024(2) 0.0009(19) 0.017(2) 0.002(2)
C33 0.050(3) 0.025(3) 0.025(2) 0.000(2) 0.014(2) 0.006(2)
C34 0.068(4) 0.029(3) 0.030(3) 0.007(2) 0.012(3) 0.001(3)
C35 0.073(4) 0.034(3) 0.024(3) -0.005(2) 0.014(3) -0.005(3)
C36 0.093(5) 0.018(2) 0.030(3) -0.004(2) 0.021(3) -0.002(3)
C4 0.036(3) 0.049(4) 0.052(4) 0.014(3) 0.006(3) 0.002(3)
N41 0.063(3) 0.036(3) 0.032(2) 0.014(2) 0.028(2) 0.017(2)
C42 0.057(3) 0.024(3) 0.030(3) 0.003(2) 0.015(3) 0.012(3)
N43 0.048(3) 0.038(3) 0.036(3) 0.011(2) 0.016(2) 0.013(2)
C44 0.045(4) 0.069(5) 0.064(4) 0.021(4) 0.017(3) 0.013(4)
C45 0.062(4) 0.059(4) 0.043(3) 0.010(3) 0.021(3) 0.017(4)
C101 0.078(6) 0.065(6) 0.174(11) 0.024(7) 0.024(7) 0.033(5)
S1 0.1072(18) 0.189(3) 0.103(2) 0.013(2) 0.0207(17) 0.0954(19)
O1 0.077(4) 0.234(10) 0.117(6) 0.024(6) 0.021(4) 0.060(5)
C201 0.079(6) 0.150(9) 0.104(7) 0.063(7) 0.015(6) -0.022(7)
C202 0.071(5) 0.067(5) 0.053(4) 0.001(4) 0.020(4) -0.009(4)
S2 0.0702(16) 0.277(4) 0.0822(17) 0.070(2) 0.0077(14) -0.023(2)

loop_
_atom_type_symbol
_atom_type_description
_atom_type_scat_dispersion_real
_atom_type_scat_dispersion_imag
_atom_type_scat_source
C C 0.0033 0.0016 'International Tables Vol C Tables 4.2.6.8 and 6.1.1.4'
H H 0 0 'International Tables Vol C Tables 4.2.6.8 and 6.1.1.4'
Br Br -0.2901 2.4595 'International Tables Vol C Tables 4.2.6.8 and 6.1.1.4'
Hg Hg -2.3894 9.2266 'International Tables Vol C Tables 4.2.6.8 and 6.1.1.4'
N N 0.0061 0.0033 'International Tables Vol C Tables 4.2.6.8 and 6.1.1.4'
O O 0.0106 0.006 'International Tables Vol C Tables 4.2.6.8 and 6.1.1.4'
S S 0.1246 0.1234 'International Tables Vol C Tables 4.2.6.8 and 6.1.1.4'

loop_
_geom_angle_atom_site_label_1
_geom_angle_atom_site_label_2
_geom_angle_atom_site_label_3
_geom_angle
_geom_angle_site_symmetry_1
_geom_angle_site_symmetry_3
C42 Hg C22 157.2(2) 7 .
C42 Hg Br1 98.37(15) 7 .
C22 Hg Br1 100.28(14) . .
C42 Hg Br2 98.40(16) 7 .
C22 Hg Br2 95.35(14) . .
Br1 Hg Br2 87.805(19) . .
N21 C1 C11 113.9(5) . .
N21 C1 H1A 108.8 . .
C11 C1 H1A 108.8 . .
N21 C1 H1B 108.8 . .
C11 C1 H1B 108.8 . .
H1A C1 H1B 107.7 . .
N12 C11 C16 123.4(6) . .
N12 C11 C1 117.6(5) . .
C16 C11 C1 119.0(6) . .
C13 N12 C11 118.1(5) . .
N12 C13 C14 122.8(6) . .
N12 C13 C4 116.7(6) . .
C14 C13 C4 120.3(6) . .
C15 C14 C13 118.5(6) . .
C15 C14 H14 120.7 . .
C13 C14 H14 120.7 . .
C14 C15 C16 119.8(6) . .
C14 C15 H15 120.1 . .
C16 C15 H15 120.1 . .
C11 C16 C15 117.3(6) . .
C11 C16 H16 121.4 . .
C15 C16 H16 121.4 . .
N23 C2 C33 112.8(5) . .
N23 C2 H2A 109 . .
C33 C2 H2A 109 . .
N23 C2 H2B 109 . .
C33 C2 H2B 109 . .
H2A C2 H2B 107.8 . .
C22 N21 C25 110.4(5) . .
C22 N21 C1 125.2(5) . .
C25 N21 C1 124.4(6) . .
N21 C22 N23 105.9(5) . .
N21 C22 Hg 128.4(4) . .
N23 C22 Hg 125.6(4) . .
C22 N23 C24 109.7(5) . .
C22 N23 C2 126.9(5) . .
C24 N23 C2 123.4(5) . .
C25 C24 N23 106.6(5) . .
C25 C24 H24 126.7 . .
N23 C24 H24 126.7 . .
C24 C25 N21 107.3(6) . .
C24 C25 H25 126.4 . .
N21 C25 H25 126.4 . .
N41 C3 C31 114.0(5) . .
N41 C3 H3A 108.7 . .
C31 C3 H3A 108.7 . .
N41 C3 H3B 108.7 . .
C31 C3 H3B 108.7 . .
H3A C3 H3B 107.6 . .
N32 C31 C36 123.1(5) . .
N32 C31 C3 117.7(5) . .
C36 C31 C3 119.2(5) . .
C33 N32 C31 116.7(5) . .
N32 C33 C34 123.5(5) . .
N32 C33 C2 116.5(5) . .
C34 C33 C2 120.0(5) . .
C33 C34 C35 119.0(5) . .
C33 C34 H34 120.5 . .
C35 C34 H34 120.5 . .
C36 C35 C34 118.6(5) . .
C36 C35 H35 120.7 . .
C34 C35 H35 120.7 . .
C35 C36 C31 119.0(5) . .
C35 C36 H36 120.5 . .
C31 C36 H36 120.5 . .
N43 C4 C13 114.5(5) . .
N43 C4 H4A 108.6 . .
C13 C4 H4A 108.6 . .
N43 C4 H4B 108.6 . .
C13 C4 H4B 108.6 . .
H4A C4 H4B 107.6 . .
C42 N41 C45 110.7(5) . .
C42 N41 C3 127.0(5) . .
C45 N41 C3 122.3(5) . .
N43 C42 N41 104.4(5) . .
N43 C42 Hg 127.2(4) . 7
N41 C42 Hg 128.2(4) . 7
C42 N43 C44 109.6(5) . .
C42 N43 C4 125.5(5) . .
C44 N43 C4 124.8(6) . .
C45 C44 N43 108.5(7) . .
C45 C44 H44 125.8 . .
N43 C44 H44 125.8 . .
C44 C45 N41 106.8(6) . .
C44 C45 H45 126.6 . .
N41 C45 H45 126.6 . .
S1 C101 H10A 109.5 . .
S1 C101 H10B 109.5 . .
H10A C101 H10B 109.5 . .
S1 C101 H10C 109.5 . .
H10A C101 H10C 109.5 . .
H10B C101 H10C 109.5 . .
S1 C102 H10D 109.5 . .
S1 C102 H10E 109.5 . .
H10D C102 H10E 109.5 . .
S1 C102 H10F 109.5 . .
H10D C102 H10F 109.5 . .
H10E C102 H10F 109.5 . .
O1 S1 C101 109.0(6) . .
O1 S1 C102 111.3(6) . .
C101 S1 C102 92.1(6) . .
S2 C201 H20A 109.5 . .
S2 C201 H20B 109.5 . .
H20A C201 H20B 109.5 . .
S2 C201 H20C 109.5 . .
H20A C201 H20C 109.5 . .
H20B C201 H20C 109.5 . .
S2 C202 H20D 109.5 . .
S2 C202 H20E 109.5 . .
H20D C202 H20E 109.5 . .
S2 C202 H20F 109.5 . .
H20D C202 H20F 109.5 . .
H20E C202 H20F 109.5 . .
C202 S2 O2 96.6(6) . .
C202 S2 C201 99.5(4) . .
O2 S2 C201 98.2(6) . .
O3 S3 C302 99.0(14) . .
O3 S3 C301 101.2(12) . .
C302 S3 C301 96.2(11) . .
S3' C303 H30G 109.5 . .
S3' C303 H30H 109.5 . .
H30G C303 H30H 109.5 . .
S3' C303 H30I 109.5 . .
H30G C303 H30I 109.5 . .
H30H C303 H30I 109.5 . .
S3' C304 H30J 109.5 . .
S3' C304 H30K 109.5 . .
H30J C304 H30K 109.5 . .
S3' C304 H30L 109.5 . .
H30J C304 H30L 109.5 . .
H30K C304 H30L 109.5 . .
C304 S3' O3' 90.8(12) . .
C304 S3' C303 105.5(15) . .
O3' S3' C303 101.6(12) . .

loop_
_geom_bond_atom_site_label_1
_geom_bond_atom_site_label_2
_geom_bond_distance
_geom_bond_site_symmetry_2
Hg C42 2.088(6) 7
Hg C22 2.109(6) .
Hg Br1 2.8589(7) .
Hg Br2 2.9880(7) .
C1 N21 1.461(7) .
C1 C11 1.489(9) .
C1 H1A 0.99 .
C1 H1B 0.99 .
C11 N12 1.354(8) .
C11 C16 1.375(9) .
N12 C13 1.332(8) .
C13 C14 1.396(9) .
C13 C4 1.480(9) .
C14 C15 1.366(11) .
C14 H14 0.95 .
C15 C16 1.416(10) .
C15 H15 0.95 .
C16 H16 0.95 .
C2 N23 1.453(7) .
C2 C33 1.501(8) .
C2 H2A 0.99 .
C2 H2B 0.99 .
N21 C22 1.315(7) .
N21 C25 1.374(8) .
C22 N23 1.357(7) .
N23 C24 1.371(8) .
C24 C25 1.332(9) .
C24 H24 0.95 .
C25 H25 0.95 .
C3 N41 1.446(8) .
C3 C31 1.480(8) .
C3 H3A 0.99 .
C3 H3B 0.99 .
C31 N32 1.352(7) .
C31 C36 1.390(8) .
N32 C33 1.350(7) .
C33 C34 1.375(8) .
C34 C35 1.395(8) .
C34 H34 0.95 .
C35 C36 1.373(9) .
C35 H35 0.95 .
C36 H36 0.95 .
C4 N43 1.479(8) .
C4 H4A 0.99 .
C4 H4B 0.99 .
N41 C42 1.357(7) .
N41 C45 1.359(9) .
C42 N43 1.351(8) .
C42 Hg 2.088(6) 7
N43 C44 1.364(9) .
C44 C45 1.315(10) .
C44 H44 0.95 .
C45 H45 0.95 .
C101 S1 1.704(10) .
C101 H10A 0.98 .
C101 H10B 0.98 .
C101 H10C 0.98 .
C102 S1 1.904(14) .
C102 H10D 0.98 .
C102 H10E 0.98 .
C102 H10F 0.98 .
S1 O1 1.465(8) .
C201 S2 1.800(10) .
C201 H20A 0.98 .
C201 H20B 0.98 .
C201 H20C 0.98 .
C202 S2 1.731(8) .
C202 H20D 0.98 .
C202 H20E 0.98 .
C202 H20F 0.98 .
S2 O2 1.783(17) .
C301 S3 1.81(2) .
C301 H30A 0.98 .
C301 H30B 0.98 .
C301 H30C 0.98 .
C302 S3 1.76(2) .
C302 H30D 0.98 .
C302 H30E 0.98 .
C302 H30F 0.98 .
S3 O3 1.69(2) .
C303 S3' 1.83(2) .
C303 H30G 0.98 .
C303 H30H 0.98 .
C303 H30I 0.98 .
C304 S3' 1.62(2) .
C304 H30J 0.98 .
C304 H30K 0.98 .
C304 H30L 0.98 .
S3' O3' 1.689(19) .

loop_
_geom_torsion_atom_site_label_1
_geom_torsion_atom_site_label_2
_geom_torsion_atom_site_label_3
_geom_torsion_atom_site_label_4
_geom_torsion
_geom_torsion_site_symmetry_1
_geom_torsion_site_symmetry_4
N21 C1 C11 N12 -39.8(9) . .
N21 C1 C11 C16 142.9(6) . .
C16 C11 N12 C13 0.8(10) . .
C1 C11 N12 C13 -176.3(6) . .
C11 N12 C13 C14 1.9(10) . .
C11 N12 C13 C4 176.9(6) . .
N12 C13 C14 C15 -2.3(10) . .
C4 C13 C14 C15 -177.1(6) . .
C13 C14 C15 C16 0.1(11) . .
N12 C11 C16 C15 -2.9(10) . .
C1 C11 C16 C15 174.2(6) . .
C14 C15 C16 C11 2.4(10) . .
C11 C1 N21 C22 -71.1(8) . .
C11 C1 N21 C25 108.6(7) . .
C25 N21 C22 N23 0.4(6) . .
C1 N21 C22 N23 -179.9(5) . .
C25 N21 C22 Hg 176.5(4) . .
C1 N21 C22 Hg -3.8(8) . .
C42 Hg C22 N21 103.4(6) 7 .
Br1 Hg C22 N21 -40.9(5) . .
Br2 Hg C22 N21 -129.7(4) . .
C42 Hg C22 N23 -81.2(7) 7 .
Br1 Hg C22 N23 134.4(4) . .
Br2 Hg C22 N23 45.7(4) . .
N21 C22 N23 C24 0.5(6) . .
Hg C22 N23 C24 -175.7(4) . .
N21 C22 N23 C2 -178.3(5) . .
Hg C22 N23 C2 5.5(7) . .
C33 C2 N23 C22 117.6(6) . .
C33 C2 N23 C24 -61.0(7) . .
C22 N23 C24 C25 -1.2(7) . .
C2 N23 C24 C25 177.6(5) . .
N23 C24 C25 N21 1.5(7) . .
C22 N21 C25 C24 -1.2(7) . .
C1 N21 C25 C24 179.1(5) . .
N41 C3 C31 N32 34.0(8) . .
N41 C3 C31 C36 -146.1(6) . .
C36 C31 N32 C33 -1.8(9) . .
C3 C31 N32 C33 178.2(6) . .
C31 N32 C33 C34 -1.6(9) . .
C31 N32 C33 C2 -179.2(5) . .
N23 C2 C33 N32 -41.0(7) . .
N23 C2 C33 C34 141.4(6) . .
N32 C33 C34 C35 3.1(10) . .
C2 C33 C34 C35 -179.5(6) . .
C33 C34 C35 C36 -1.1(10) . .
C34 C35 C36 C31 -2.1(10) . .
N32 C31 C36 C35 3.6(10) . .
C3 C31 C36 C35 -176.3(6) . .
N12 C13 C4 N43 33.3(8) . .
C14 C13 C4 N43 -151.6(6) . .
C31 C3 N41 C42 -113.8(6) . .
C31 C3 N41 C45 64.3(8) . .
C45 N41 C42 N43 1.7(7) . .
C3 N41 C42 N43 -180.0(5) . .
C45 N41 C42 Hg 176.5(5) . 7
C3 N41 C42 Hg -5.2(8) . 7
N41 C42 N43 C44 -1.0(7) . .
Hg C42 N43 C44 -175.9(5) 7 .
N41 C42 N43 C4 -177.6(5) . .
Hg C42 N43 C4 7.6(8) 7 .
C13 C4 N43 C42 82.5(7) . .
C13 C4 N43 C44 -93.6(8) . .
C42 N43 C44 C45 -0.1(8) . .
C4 N43 C44 C45 176.5(6) . .
N43 C44 C45 N41 1.1(8) . .
C42 N41 C45 C44 -1.8(8) . .
C3 N41 C45 C44 179.8(6) . .
